data_7241163
loop_
_publ_author_name
'Alm\'a\<si, Miroslav'
'Zele\<n\'ak, Vladim\'ir'
'Gyepes, R\'obert'
'Zau\<ska, \<Lubo\<s'
'Bourrelly, Sandrine'

_publ_section_title
;
 A series of four novel alkaline earth metal--organic frameworks
 constructed of Ca(ii), Sr(ii), Ba(ii) ions and tetrahedral MTB linker:
 structural diversity, stability study and low/high-pressure gas
 adsorption properties
;
_journal_issue 54
_journal_name_full 'RSC Advances'
_journal_page_first 32323
_journal_page_last 32334
_journal_paper_doi 10.1039/D0RA05145D
_journal_volume 10
_journal_year 2020
_chemical_formula_moiety '2(C14.50 H8 Ca O4.72) [+ solvent]'
_chemical_formula_sum 'C28 H16 Ca2 O10.25'
_chemical_formula_weight 596.57
_space_group_crystal_system tetragonal
_space_group_IT_number 87
_space_group_name_Hall '-I 4'
_space_group_name_H-M_alt 'I 4/m'
_atom_sites_solution_hydrogens geom
_atom_sites_solution_primary direct
_audit_creation_method SHELXL-2018/3
_audit_update_record
;
2020-08-20 deposited with the CCDC.	2020-08-20 downloaded from the CCDC.
;
_cell_angle_alpha 90
_cell_angle_beta 90
_cell_angle_gamma 90
_cell_formula_units_Z 4
_cell_length_a 13.7591(6)
_cell_length_b 13.7591(6)
_cell_length_c 24.7686(15)
_cell_measurement_reflns_used 8608
_cell_measurement_temperature 120(2)
_cell_measurement_theta_max 57.4321
_cell_measurement_theta_min 4.5321
_cell_volume 4689.0(4)
_computing_cell_refinement 'SAINT V8.38A (Bruker AXS Inc., 2017)'
_computing_data_collection 'Bruker Instrument Service vV6.2.10'
_computing_data_reduction 'SAINT V8.38A (Bruker AXS Inc., 2017)'
_computing_molecular_graphics
'K. Brandenburg, H. Putz, DIAMOND--Crystal and Molecular Structure Visualization, version  4.5, Crystal Impact GbR, Bonn, 2017'
_computing_publication_material 'PLATON (Spek, 2020)'
_computing_structure_refinement 'SHELXL-2018/3 (Sheldrick, 2018)'
_computing_structure_solution 'SHELXT 2014/5 (Sheldrick, 2014)'
_diffrn_ambient_temperature 120(2)
_diffrn_measured_fraction_theta_full 0.993
_diffrn_measured_fraction_theta_max 0.974
_diffrn_measurement_device_type 'Bruker D8 VENTURE'
_diffrn_radiation_type CuK\a
_diffrn_radiation_wavelength 1.54178
_diffrn_reflns_av_R_equivalents 0.0540
_diffrn_reflns_av_unetI/netI 0.0374
_diffrn_reflns_Laue_measured_fraction_full 0.993
_diffrn_reflns_Laue_measured_fraction_max 0.974
_diffrn_reflns_limit_h_max 15
_diffrn_reflns_limit_h_min -16
_diffrn_reflns_limit_k_max 16
_diffrn_reflns_limit_k_min -16
_diffrn_reflns_limit_l_max 29
_diffrn_reflns_limit_l_min -22
_diffrn_reflns_number 15827
_diffrn_reflns_point_group_measured_fraction_full 0.993
_diffrn_reflns_point_group_measured_fraction_max 0.974
_diffrn_reflns_theta_full 67.679
_diffrn_reflns_theta_max 73.194
_diffrn_reflns_theta_min 4.545
_exptl_absorpt_coefficient_mu 2.409
_exptl_absorpt_correction_T_max 0.55
_exptl_absorpt_correction_T_min 0.35
_exptl_absorpt_correction_type multi-scan
_exptl_absorpt_process_details
;
SADABS-2016/2 - Bruker AXS area detector scaling and absorption correction
;
_exptl_crystal_colour colourless
_exptl_crystal_density_diffrn 0.845
_exptl_crystal_description prism
_exptl_crystal_F_000 1224
_exptl_crystal_size_max 0.744
_exptl_crystal_size_mid 0.298
_exptl_crystal_size_min 0.279
_refine_diff_density_max 0.634
_refine_diff_density_min -0.454
_refine_diff_density_rms 0.098
_refine_ls_extinction_method none
_refine_ls_goodness_of_fit_ref 1.059
_refine_ls_hydrogen_treatment constr
_refine_ls_matrix_type full
_refine_ls_number_parameters 103
_refine_ls_number_reflns 2354
_refine_ls_number_restraints 0
_refine_ls_restrained_S_all 1.059
_refine_ls_R_factor_all 0.1404
_refine_ls_R_factor_gt 0.1211
_refine_ls_shift/su_max 0.000
_refine_ls_shift/su_mean 0.000
_refine_ls_structure_factor_coef Fsqd
_refine_ls_weighting_details 'w=1/[\s^2^(Fo^2^)+(0.2521P)^2^+22.7200P] where P=(Fo^2^+2Fc^2^)/3'
_refine_ls_weighting_scheme calc
_refine_ls_wR_factor_gt 0.3851
_refine_ls_wR_factor_ref 0.4089
_reflns_Friedel_coverage 0.000
_reflns_number_gt 1830
_reflns_number_total 2354
_reflns_threshold_expression 'I > 2\s(I)'
_cod_data_source_file d0ra05145d2.cif
_cod_data_source_block camtb_809_sq
_cod_depositor_comments
;
The following automatic conversions were performed:

data item '_exptl_absorpt_correction_type' value 'Multi-Scan' was
changed to 'multi-scan' in accordance with the
/home/data/users/saulius/crontab/automatic-downloads/rss-feeds/RSC/lib/dictionaries/cif_core.dic
dictionary named 'cif_core.dic' version 2.4.2 last updated on
2011-04-26.

Automatic conversion script
Id: cif_fix_values 7556 2019-12-06 15:28:31Z antanas 

 Adding full bibliography for 7241163--7241166.cif.
;
_cod_original_cell_volume 4689.0(5)
_cod_database_code 7241163
_shelx_shelxl_version_number 2018/3
_shelx_space_group_comment
;
The symmetry employed for this shelxl refinement is uniquely defined
by the following loop, which should always be used as a source of
symmetry information in preference to the above space-group names.
They are only intended as comments.
;
_shelx_estimated_absorpt_t_min 0.267
_shelx_estimated_absorpt_t_max 0.553

loop_
_space_group_symop_operation_xyz
'x, y, z'
'-y, x, z'
'-x, -y, z'
'y, -x, z'
'x+1/2, y+1/2, z+1/2'
'-y+1/2, x+1/2, z+1/2'
'-x+1/2, -y+1/2, z+1/2'
'y+1/2, -x+1/2, z+1/2'
'-x, -y, -z'
'y, -x, -z'
'x, y, -z'
'-y, x, -z'
'-x+1/2, -y+1/2, -z+1/2'
'y+1/2, -x+1/2, -z+1/2'
'x+1/2, y+1/2, -z+1/2'
'-y+1/2, x+1/2, -z+1/2'

loop_
_atom_site_label
_atom_site_type_symbol
_atom_site_fract_x
_atom_site_fract_y
_atom_site_fract_z
_atom_site_U_iso_or_equiv
_atom_site_adp_type
_atom_site_occupancy
_atom_site_site_symmetry_order
_atom_site_calc_flag
_atom_site_refinement_flags_posn
_atom_site_refinement_flags_adp
_atom_site_refinement_flags_occupancy
_atom_site_disorder_assembly
_atom_site_disorder_group
Ca1 Ca 0.1648(2) -0.08884(16) 0.000000 0.0542(7) Uani 0.8 2 d S T P A 1
O3A O 0.000000 0.000000 0.000000 0.059(3) Uani 1 8 d S T P A 1
O3B O 0.3292(8) -0.0800(8) 0.000000 0.051(4) Uiso 0.47(2) 2 d S . . A 1
Ca2 Ca 0.2289(8) -0.0992(6) 0.000000 0.0512(18) Uani 0.2 2 d S T P A 2
C1 C 0.2143(4) 0.1061(4) 0.0851(2) 0.0535(13) Uani 1 1 d . . . . .
C2 C 0.2821(4) 0.0790(4) 0.1300(2) 0.0514(13) Uani 1 1 d . . . . .
C3 C 0.3009(4) -0.0190(4) 0.1430(2) 0.0524(13) Uani 1 1 d . . . . .
H3 H 0.268068 -0.069161 0.124011 0.063 Uiso 1 1 calc R U . . .
C4 C 0.3663(4) -0.0425(4) 0.1829(2) 0.0515(13) Uani 1 1 d . . . . .
H4 H 0.376445 -0.108808 0.192014 0.062 Uiso 1 1 calc R U . . .
C5 C 0.4191(4) 0.0311(4) 0.2106(2) 0.0489(12) Uani 1 1 d . . . . .
C6 C 0.3992(5) 0.1249(4) 0.1976(2) 0.0541(13) Uani 1 1 d . . . . .
H6 H 0.432207 0.175346 0.216289 0.065 Uiso 1 1 calc R U . . .
C7 C 0.3328(4) 0.1493(4) 0.1583(2) 0.0554(13) Uani 1 1 d . . . . .
H7 H 0.321606 0.215978 0.150441 0.067 Uiso 1 1 calc R U . . .
C8 C 0.500000 0.000000 0.250000 0.043(2) Uani 1 4 d S T P . .
O1 O 0.1727(3) 0.0393(3) 0.06015(17) 0.0640(12) Uani 1 1 d . . . . .
O2 O 0.1928(4) -0.2051(3) 0.07233(18) 0.0700(13) Uani 1 1 d . . . . .

loop_
_atom_site_aniso_label
_atom_site_aniso_U_11
_atom_site_aniso_U_22
_atom_site_aniso_U_33
_atom_site_aniso_U_23
_atom_site_aniso_U_13
_atom_site_aniso_U_12
Ca1 0.0624(16) 0.0603(13) 0.0398(11) 0.000 0.000 -0.0108(10)
O3A 0.061(4) 0.061(4) 0.055(6) 0.000 0.000 0.000
Ca2 0.052(5) 0.063(5) 0.038(4) 0.000 0.000 0.018(4)
C1 0.055(3) 0.065(3) 0.041(3) -0.001(2) 0.001(2) 0.012(2)
C2 0.060(3) 0.050(3) 0.044(3) 0.001(2) -0.005(2) 0.002(2)
C3 0.057(3) 0.056(3) 0.044(3) -0.004(2) -0.004(2) -0.003(2)
C4 0.067(3) 0.042(3) 0.046(3) -0.001(2) -0.004(2) 0.003(2)
C5 0.057(3) 0.054(3) 0.036(2) 0.001(2) -0.002(2) -0.006(2)
C6 0.071(3) 0.044(3) 0.047(3) -0.005(2) -0.004(2) -0.003(2)
C7 0.059(3) 0.051(3) 0.056(3) -0.001(2) -0.004(2) 0.003(2)
C8 0.040(3) 0.040(3) 0.048(5) 0.000 0.000 0.000
O1 0.064(2) 0.073(3) 0.055(2) -0.0059(19) -0.0157(19) 0.008(2)
O2 0.086(3) 0.067(3) 0.057(2) 0.0110(19) -0.001(2) -0.024(2)

loop_
_atom_type_symbol
_atom_type_description
_atom_type_scat_dispersion_real
_atom_type_scat_dispersion_imag
_atom_type_scat_source
C C 0.0181 0.0091 'International Tables Vol C Tables 4.2.6.8 and 6.1.1.4'
H H 0.0000 0.0000 'International Tables Vol C Tables 4.2.6.8 and 6.1.1.4'
Ca Ca 0.3641 1.2855 'International Tables Vol C Tables 4.2.6.8 and 6.1.1.4'
O O 0.0492 0.0322 'International Tables Vol C Tables 4.2.6.8 and 6.1.1.4'

loop_
_geom_angle_atom_site_label_1
_geom_angle_atom_site_label_2
_geom_angle_atom_site_label_3
_geom_angle
_geom_angle_site_symmetry_1
_geom_angle_site_symmetry_3
_geom_angle_publ_flag
O3B Ca1 O1 84.9(2) . 11 ?
O3B Ca1 O1 84.9(2) . . ?
O1 Ca1 O1 80.3(2) 11 . ?
O3B Ca1 O2 83.0(2) . . ?
O1 Ca1 O2 165.73(19) 11 . ?
O1 Ca1 O2 91.12(15) . . ?
O3B Ca1 O2 83.0(2) . 11 ?
O1 Ca1 O2 91.12(15) 11 11 ?
O1 Ca1 O2 165.73(19) . 11 ?
O2 Ca1 O2 94.9(2) . 11 ?
O3B Ca1 O1 134.3(2) . 10 ?
O1 Ca1 O1 90.0(2) 11 10 ?
O1 Ca1 O1 138.8(2) . 10 ?
O2 Ca1 O1 103.84(17) . 10 ?
O2 Ca1 O1 51.73(15) 11 10 ?
O3B Ca1 O1 134.3(2) . 4 ?
O1 Ca1 O1 138.8(2) 11 4 ?
O1 Ca1 O1 90.0(2) . 4 ?
O2 Ca1 O1 51.73(15) . 4 ?
O2 Ca1 O1 103.84(17) 11 4 ?
O1 Ca1 O1 71.3(2) 10 4 ?
O3B Ca1 O3A 148.6(3) . . ?
O1 Ca1 O3A 71.30(13) 11 . ?
O1 Ca1 O3A 71.31(13) . . ?
O2 Ca1 O3A 116.83(14) . . ?
O2 Ca1 O3A 116.83(14) 11 . ?
O1 Ca1 O3A 67.64(12) 10 . ?
O1 Ca1 O3A 67.64(12) 4 . ?
O3B Ca1 C1 108.4(2) . 10 ?
O1 Ca1 C1 89.93(16) 11 10 ?
O1 Ca1 C1 162.8(2) . 10 ?
O2 Ca1 C1 101.05(17) . 10 ?
O2 Ca1 C1 25.72(17) 11 10 ?
O1 Ca1 C1 26.04(15) 10 10 ?
O1 Ca1 C1 88.06(16) 4 10 ?
O3A Ca1 C1 92.20(14) . 10 ?
O3B Ca1 C1 108.4(2) . 4 ?
O1 Ca1 C1 162.8(2) 11 4 ?
O1 Ca1 C1 89.93(16) . 4 ?
O2 Ca1 C1 25.71(17) . 4 ?
O2 Ca1 C1 101.05(17) 11 4 ?
O1 Ca1 C1 88.06(16) 10 4 ?
O1 Ca1 C1 26.04(15) 4 4 ?
O3A Ca1 C1 92.20(14) . 4 ?
C1 Ca1 C1 95.8(2) 10 4 ?
O3B Ca1 Ca1 166.4(3) . 10 ?
O1 Ca1 Ca1 105.31(13) 11 10 ?
O1 Ca1 Ca1 105.31(13) . 10 ?
O2 Ca1 Ca1 87.87(14) . 10 ?
O2 Ca1 Ca1 87.87(14) 11 10 ?
O1 Ca1 Ca1 39.03(11) 10 10 ?
O1 Ca1 Ca1 39.03(11) 4 10 ?
O3A Ca1 Ca1 45.0 . 10 ?
C1 Ca1 Ca1 63.49(13) 10 10 ?
C1 Ca1 Ca1 63.49(13) 4 10 ?
O3B Ca1 Ca1 103.6(3) . 2 ?
O1 Ca1 Ca1 44.16(12) 11 2 ?
O1 Ca1 Ca1 44.16(12) . 2 ?
O2 Ca1 Ca1 132.49(12) . 2 ?
O2 Ca1 Ca1 132.49(12) 11 2 ?
O1 Ca1 Ca1 103.81(12) 10 2 ?
O1 Ca1 Ca1 103.81(12) 4 2 ?
O3A Ca1 Ca1 45.0 . 2 ?
C1 Ca1 Ca1 120.03(13) 10 2 ?
C1 Ca1 Ca1 120.03(13) 4 2 ?
Ca1 Ca1 Ca1 90.0 10 2 ?
Ca1 O3A Ca1 180.00(12) 10 2 ?
Ca1 O3A Ca1 90.0 10 9 ?
Ca1 O3A Ca1 90.0 2 9 ?
Ca1 O3A Ca1 90.0 10 . ?
Ca1 O3A Ca1 90.0 2 . ?
Ca1 O3A Ca1 180.0 9 . ?
O2 Ca2 O2 98.7(4) 11 . ?
O2 Ca2 O1 87.4(2) 11 11 ?
O2 Ca2 O1 147.6(5) . 11 ?
O2 Ca2 O1 147.6(5) 11 . ?
O2 Ca2 O1 87.4(2) . . ?
O1 Ca2 O1 71.8(3) 11 . ?
O2 Ca2 C1 20.59(19) 11 10 ?
O2 Ca2 C1 94.9(3) . 10 ?
O1 Ca2 C1 79.7(2) 11 10 ?
O1 Ca2 C1 127.6(4) . 10 ?
O2 Ca2 C1 94.9(3) 11 4 ?
O2 Ca2 C1 20.59(19) . 4 ?
O1 Ca2 C1 127.6(4) 11 4 ?
O1 Ca2 C1 79.7(2) . 4 ?
C1 Ca2 C1 84.6(3) 10 4 ?
O2 C1 O1 122.3(5) 2 . ?
O2 C1 C2 119.5(5) 2 . ?
O1 C1 C2 118.0(5) . . ?
O2 C1 Ca1 58.3(3) 2 2 ?
O1 C1 Ca1 64.1(3) . 2 ?
C2 C1 Ca1 177.8(4) . 2 ?
O1 C1 Ca2 80.3(4) . 2 ?
C2 C1 Ca2 161.6(4) . 2 ?
C7 C2 C3 117.5(5) . . ?
C7 C2 C1 121.0(5) . . ?
C3 C2 C1 121.4(5) . . ?
C4 C3 C2 120.6(5) . . ?
C4 C3 H3 119.7 . . ?
C2 C3 H3 119.7 . . ?
C3 C4 C5 120.8(5) . . ?
C3 C4 H4 119.6 . . ?
C5 C4 H4 119.6 . . ?
C6 C5 C4 117.4(5) . . ?
C6 C5 C8 124.0(4) . . ?
C4 C5 C8 118.4(4) . . ?
C5 C6 C7 122.3(5) . . ?
C5 C6 H6 118.9 . . ?
C7 C6 H6 118.9 . . ?
C6 C7 C2 121.4(5) . . ?
C6 C7 H7 119.3 . . ?
C2 C7 H7 119.3 . . ?
C5 C8 C5 101.5(4) 14 16_545 ?
C5 C8 C5 113.6(2) 14 3_655 ?
C5 C8 C5 113.6(2) 16_545 3_655 ?
C5 C8 C5 113.6(2) 14 . ?
C5 C8 C5 113.6(2) 16_545 . ?
C5 C8 C5 101.5(4) 3_655 . ?
C1 O1 Ca1 154.7(4) . . ?
C1 O1 Ca2 134.8(4) . . ?
C1 O1 Ca1 89.9(3) . 2 ?
Ca1 O1 Ca1 96.80(17) . 2 ?
Ca2 O1 Ca1 107.6(2) . 2 ?
C1 O2 Ca2 117.3(5) 4 . ?
C1 O2 Ca1 95.9(4) 4 . ?

loop_
_geom_bond_atom_site_label_1
_geom_bond_atom_site_label_2
_geom_bond_distance
_geom_bond_site_symmetry_2
_geom_bond_publ_flag
Ca1 O3B 2.265(11) . ?
Ca1 O1 2.311(5) 11 ?
Ca1 O1 2.311(5) . ?
Ca1 O2 2.432(5) . ?
Ca1 O2 2.432(5) 11 ?
Ca1 O1 2.556(4) 10 ?
Ca1 O1 2.556(4) 4 ?
Ca1 O3A 2.576(3) . ?
Ca1 C1 2.842(6) 10 ?
Ca1 C1 2.842(6) 4 ?
Ca1 Ca1 3.643(4) 10 ?
Ca1 Ca1 3.643(4) 2 ?
Ca2 O2 2.362(7) 11 ?
Ca2 O2 2.362(7) . ?
Ca2 O1 2.539(8) 11 ?
Ca2 O1 2.539(8) . ?
Ca2 C1 3.131(10) 10 ?
Ca2 C1 3.131(10) 4 ?
C1 O2 1.240(8) 2 ?
C1 O1 1.248(7) . ?
C1 C2 1.499(8) . ?
C2 C7 1.383(8) . ?
C2 C3 1.410(8) . ?
C3 C4 1.375(8) . ?
C3 H3 0.9500 . ?
C4 C5 1.423(7) . ?
C4 H4 0.9500 . ?
C5 C6 1.357(8) . ?
C5 C8 1.541(5) . ?
C6 C7 1.376(8) . ?
C6 H6 0.9500 . ?
C7 H7 0.9500 . ?

loop_
_geom_torsion_atom_site_label_1
_geom_torsion_atom_site_label_2
_geom_torsion_atom_site_label_3
_geom_torsion_atom_site_label_4
_geom_torsion
_geom_torsion_site_symmetry_1
_geom_torsion_site_symmetry_2
_geom_torsion_site_symmetry_3
_geom_torsion_site_symmetry_4
_geom_torsion_publ_flag
O2 C1 C2 C7 1.5(8) 2 . . . ?
O1 C1 C2 C7 178.1(5) . . . . ?
Ca2 C1 C2 C7 4.0(16) 2 . . . ?
O2 C1 C2 C3 -174.7(5) 2 . . . ?
O1 C1 C2 C3 1.8(8) . . . . ?
Ca2 C1 C2 C3 -172.2(10) 2 . . . ?
C7 C2 C3 C4 0.9(9) . . . . ?
C1 C2 C3 C4 177.3(5) . . . . ?
C2 C3 C4 C5 -2.3(9) . . . . ?
C3 C4 C5 C6 2.6(8) . . . . ?
C3 C4 C5 C8 -172.8(5) . . . . ?
C4 C5 C6 C7 -1.7(9) . . . . ?
C8 C5 C6 C7 173.4(5) . . . . ?
C5 C6 C7 C2 0.4(9) . . . . ?
C3 C2 C7 C6 0.0(9) . . . . ?
C1 C2 C7 C6 -176.4(5) . . . . ?
C6 C5 C8 C5 21.8(5) . . . 14 ?
C4 C5 C8 C5 -163.1(5) . . . 14 ?
C6 C5 C8 C5 137.1(6) . . . 16_545 ?
C4 C5 C8 C5 -47.8(4) . . . 16_545 ?
C6 C5 C8 C5 -100.5(5) . . . 3_655 ?
C4 C5 C8 C5 74.5(4) . . . 3_655 ?
O2 C1 O1 Ca1 102.8(9) 2 . . . ?
C2 C1 O1 Ca1 -73.6(10) . . . . ?
Ca1 C1 O1 Ca1 105.8(9) 2 . . . ?
O2 C1 O1 Ca2 112.1(6) 2 . . . ?
C2 C1 O1 Ca2 -64.3(7) . . . . ?
Ca2 C1 O1 Ca2 113.8(4) 2 . . . ?
O2 C1 O1 Ca1 -3.0(6) 2 . . 2 ?
C2 C1 O1 Ca1 -179.4(4) . . . 2 ?
